data_1561272
loop_
_publ_author_name
'Yuan, Fei'
'Yuan, Chun-Mei'
'Hu, Huai-Ming'
'Wang, Ting-Ting'
'Zhou, Chun-Sheng'

_publ_section_title
;
 Structural diversity of a series of terpyridyl carboxylate coordination
 polymers: Luminescent sensor and magnetic properties
;
_journal_name_full 'Journal of Solid State Chemistry'
_journal_page_first 588
_journal_page_last 601
_journal_paper_doi 10.1016/j.jssc.2017.11.023
_journal_volume 258
_journal_year 2018
_chemical_formula_sum 'C32 H20 Cd N6 O4'
_chemical_formula_weight 664.94
_space_group_crystal_system monoclinic
_space_group_IT_number 14
_space_group_name_Hall '-P 2yn'
_space_group_name_H-M_alt 'P 1 21/n 1'
_atom_sites_solution_hydrogens geom
_cell_angle_alpha 90
_cell_angle_beta 90.788(11)
_cell_angle_gamma 90
_cell_formula_units_Z 8
_cell_length_a 15.049(7)
_cell_length_b 17.686(8)
_cell_length_c 21.339(10)
_cell_measurement_reflns_used 533
_cell_measurement_temperature 296(2)
_cell_measurement_theta_max 13.72
_cell_measurement_theta_min 2.49
_cell_volume 5679(5)
_computing_cell_refinement 'Bruker SAINT'
_computing_data_collection 'Bruker APEX2'
_computing_data_reduction 'Bruker SAINT'
_computing_molecular_graphics 'Bruker SHELXTL'
_computing_publication_material 'Bruker SHELXTL'
_computing_structure_refinement 'SHELXL-2014/7 (Sheldrick, 2014)'
_computing_structure_solution 'SHELXS-97 (Sheldrick, 1990)'
_diffrn_ambient_temperature 296(2)
_diffrn_measured_fraction_theta_full 0.998
_diffrn_measured_fraction_theta_max 0.998
_diffrn_measurement_device_type 'Bruker APEX-II CCD'
_diffrn_measurement_method '\f and \w scans'
_diffrn_radiation_type MoK\a
_diffrn_radiation_wavelength 0.71073
_diffrn_reflns_av_R_equivalents 0.2470
_diffrn_reflns_av_unetI/netI 0.3206
_diffrn_reflns_Laue_measured_fraction_full 0.998
_diffrn_reflns_Laue_measured_fraction_max 0.998
_diffrn_reflns_limit_h_max 17
_diffrn_reflns_limit_h_min -17
_diffrn_reflns_limit_k_max 20
_diffrn_reflns_limit_k_min -21
_diffrn_reflns_limit_l_max 14
_diffrn_reflns_limit_l_min -25
_diffrn_reflns_number 28301
_diffrn_reflns_point_group_measured_fraction_full 0.998
_diffrn_reflns_point_group_measured_fraction_max 0.998
_diffrn_reflns_theta_full 25.049
_diffrn_reflns_theta_max 25.049
_diffrn_reflns_theta_min 1.645
_diffrn_source 'fine-focus sealed tube'
_exptl_absorpt_coefficient_mu 0.818
_exptl_absorpt_correction_T_max 0.902
_exptl_absorpt_correction_T_min 0.836
_exptl_absorpt_correction_type multi-scan
_exptl_absorpt_process_details sadabs
_exptl_crystal_colour colorless
_exptl_crystal_density_diffrn 1.555
_exptl_crystal_description plate
_exptl_crystal_F_000 2672
_exptl_crystal_size_max 0.25
_exptl_crystal_size_mid 0.18
_exptl_crystal_size_min 0.12
_refine_diff_density_max 1.907
_refine_diff_density_min -0.753
_refine_diff_density_rms 0.162
_refine_ls_extinction_coef .
_refine_ls_extinction_method none
_refine_ls_goodness_of_fit_ref 1.007
_refine_ls_hydrogen_treatment constr
_refine_ls_matrix_type full
_refine_ls_number_parameters 775
_refine_ls_number_reflns 10036
_refine_ls_number_restraints 6
_refine_ls_restrained_S_all 1.007
_refine_ls_R_factor_all 0.2573
_refine_ls_R_factor_gt 0.1106
_refine_ls_shift/su_max 0.003
_refine_ls_shift/su_mean 0.000
_refine_ls_structure_factor_coef Fsqd
_refine_ls_weighting_details 'w=1/[\s^2^(Fo^2^)+(0.1000P)^2^+1.0008P] where P=(Fo^2^+2Fc^2^)/3'
_refine_ls_weighting_scheme calc
_refine_ls_wR_factor_gt 0.2293
_refine_ls_wR_factor_ref 0.2980
_reflns_Friedel_coverage 0.000
_reflns_Friedel_fraction_full .
_reflns_Friedel_fraction_max .
_reflns_number_gt 3761
_reflns_number_total 10036
_reflns_threshold_expression 'I > 2\s(I)'
_cod_data_source_file Compound7_Rev.cif
_cod_data_source_block nw1791
_cod_original_cell_volume 5679(4)
_cod_original_sg_symbol_H-M 'P 21/n'
_cod_database_code 1561272
_shelx_space_group_comment
;
The symmetry employed for this shelxl refinement is uniquely defined
by the following loop, which should always be used as a source of
symmetry information in preference to the above space-group names.
They are only intended as comments.
;

loop_
_space_group_symop_operation_xyz
'x, y, z'
'-x+1/2, y+1/2, -z+1/2'
'-x, -y, -z'
'x-1/2, -y-1/2, z-1/2'

loop_
_atom_site_label
_atom_site_type_symbol
_atom_site_fract_x
_atom_site_fract_y
_atom_site_fract_z
_atom_site_U_iso_or_equiv
_atom_site_adp_type
_atom_site_occupancy
_atom_site_site_symmetry_order
_atom_site_calc_flag
_atom_site_refinement_flags_posn
_atom_site_refinement_flags_adp
_atom_site_refinement_flags_occupancy
_atom_site_disorder_assembly
_atom_site_disorder_group
Cd1 Cd 1.00079(8) 0.01094(6) 0.30749(6) 0.0309(4) Uani 1 1 d . . . . .
Cd2 Cd 0.99596(9) 0.56621(7) 0.75448(7) 0.0457(5) Uani 1 1 d . . . . .
N1 N 0.9319(10) -0.0679(8) 0.2329(7) 0.043(4) Uani 1 1 d . . . . .
N2 N 0.8499(10) -0.2690(8) 0.0750(8) 0.049(4) Uani 1 1 d . . . . .
N3 N 0.9266(12) -0.3810(9) -0.1332(9) 0.066(5) Uani 1 1 d . . . . .
N4 N 1.0832(10) 0.0795(7) 0.2345(7) 0.046(4) Uani 1 1 d . . . . .
N5 N 1.2938(11) 0.1808(8) 0.0758(8) 0.053(5) Uani 1 1 d . . . . .
N6 N 1.4297(14) 0.1197(11) -0.1307(10) 0.082(6) Uani 1 1 d . . . . .
N7 N 1.0732(9) 0.0735(8) 0.3941(7) 0.048(4) Uani 1 1 d . . . . .
N8 N 1.1608(10) 0.2424(8) 0.5749(7) 0.053(5) Uani 1 1 d . . . . .
N9 N 1.0701(10) 0.4667(7) 0.7030(8) 0.053(5) Uani 1 1 d . . . . .
N10 N 0.5665(10) 0.9573(8) 0.6943(8) 0.051(4) Uani 1 1 d . . . . .
N11 N 0.6353(10) 0.7175(9) 0.5792(7) 0.050(4) Uani 1 1 d . . . . .
N12 N 0.527(2) 0.5420(14) 0.4036(12) 0.132(11) Uani 1 1 d . . . . .
O1 O 0.6286(8) -0.4682(7) 0.1361(7) 0.063(4) Uani 1 1 d . . . . .
O2 O 0.6055(9) -0.3796(7) 0.2029(7) 0.067(4) Uani 1 1 d . . . . .
O3 O 1.4850(8) 0.4013(6) 0.1333(6) 0.044(3) Uani 1 1 d . . . . .
O4 O 1.3715(10) 0.4175(7) 0.1965(7) 0.066(5) Uani 1 1 d . . . . .
O5 O 1.3802(9) 0.0609(9) 0.6682(8) 0.086(5) Uani 1 1 d . . . . .
O6 O 1.4063(9) 0.1614(8) 0.7204(7) 0.069(5) Uani 1 1 d . . . . .
O7 O 0.8884(8) 0.6430(7) 0.7193(7) 0.067(4) Uani 1 1 d . . . . .
O8 O 0.8661(9) 0.5397(7) 0.6626(8) 0.079(5) Uani 1 1 d . . . . .
C1 C 0.8490(13) -0.0854(10) 0.2388(9) 0.049(5) Uani 1 1 d . . . . .
H1 H 0.8166 -0.0577 0.2676 0.058 Uiso 1 1 calc R U . . .
C2 C 0.8040(12) -0.1415(10) 0.2064(10) 0.058(6) Uani 1 1 d . . . . .
H2 H 0.7440 -0.1508 0.2132 0.069 Uiso 1 1 calc R U . . .
C3 C 0.8518(12) -0.1835(10) 0.1632(9) 0.044(5) Uani 1 1 d . . . . .
C4 C 0.9386(12) -0.1626(9) 0.1554(9) 0.049(5) Uani 1 1 d . . . . .
H4 H 0.9715 -0.1864 0.1246 0.058 Uiso 1 1 calc R U . . .
C5 C 0.9786(12) -0.1078(10) 0.1914(10) 0.053(6) Uani 1 1 d . . . . .
H5 H 1.0390 -0.0982 0.1869 0.064 Uiso 1 1 calc R U . . .
C6 C 0.8116(11) -0.2488(8) 0.1329(9) 0.036(5) Uani 1 1 d . . . . .
C7 C 0.7447(12) -0.2908(10) 0.1592(9) 0.048(5) Uani 1 1 d . . . . .
H7 H 0.7174 -0.2749 0.1957 0.057 Uiso 1 1 calc R U . . .
C8 C 0.7186(12) -0.3581(9) 0.1296(9) 0.040(5) Uani 1 1 d . . . . .
C9 C 0.7550(12) -0.3794(9) 0.0741(9) 0.045(5) Uani 1 1 d . . . . .
H9 H 0.7379 -0.4244 0.0549 0.054 Uiso 1 1 calc R U . . .
C10 C 0.8196(12) -0.3317(9) 0.0459(9) 0.041(5) Uani 1 1 d . . . . .
C11 C 0.8497(17) -0.4091(14) -0.1169(13) 0.083(8) Uani 1 1 d . . . . .
H11 H 0.8177 -0.4381 -0.1457 0.099 Uiso 1 1 calc R U . . .
C12 C 0.8144(14) -0.3969(12) -0.0579(10) 0.065(6) Uani 1 1 d . . . . .
H12 H 0.7614 -0.4198 -0.0465 0.078 Uiso 1 1 calc R U . . .
C13 C 0.8597(13) -0.3501(10) -0.0164(10) 0.052(6) Uani 1 1 d . . . . .
C14 C 0.9342(14) -0.3177(11) -0.0343(11) 0.063(6) Uani 1 1 d . . . . .
H14 H 0.9632 -0.2834 -0.0081 0.076 Uiso 1 1 calc R U . . .
C15 C 0.9692(15) -0.3351(12) -0.0928(11) 0.068(7) Uani 1 1 d . . . . .
H15 H 1.0235 -0.3144 -0.1041 0.081 Uiso 1 1 calc R U . . .
C16 C 0.6451(13) -0.4049(10) 0.1571(10) 0.047(5) Uani 1 1 d . . . . .
C17 C 1.0716(11) 0.1550(9) 0.2286(9) 0.041(5) Uani 1 1 d . . . . .
H17 H 1.0241 0.1783 0.2482 0.049 Uiso 1 1 calc R U . . .
C18 C 1.1292(11) 0.1975(9) 0.1940(9) 0.039(5) Uani 1 1 d . . . . .
H18 H 1.1210 0.2495 0.1918 0.047 Uiso 1 1 calc R U . . .
C19 C 1.1974(13) 0.1661(9) 0.1632(8) 0.040(5) Uani 1 1 d . . . . .
C20 C 1.2039(11) 0.0885(9) 0.1665(8) 0.036(4) Uani 1 1 d . . . . .
H20 H 1.2478 0.0640 0.1439 0.044 Uiso 1 1 calc R U . . .
C21 C 1.1490(12) 0.0479(10) 0.2013(9) 0.043(5) Uani 1 1 d . . . . .
H21 H 1.1562 -0.0043 0.2027 0.052 Uiso 1 1 calc R U . . .
C22 C 1.2649(12) 0.2103(9) 0.1314(9) 0.039(5) Uani 1 1 d . . . . .
C23 C 1.2982(12) 0.2763(9) 0.1565(8) 0.042(5) Uani 1 1 d . . . . .
H23 H 1.2739 0.2968 0.1925 0.050 Uiso 1 1 calc R U . . .
C24 C 1.3677(12) 0.3112(8) 0.1275(9) 0.034(4) Uani 1 1 d . U . . .
C25 C 1.3979(12) 0.2802(9) 0.0726(8) 0.038(5) Uani 1 1 d . . . . .
H25 H 1.4464 0.3020 0.0528 0.046 Uiso 1 1 calc R U . . .
C26 C 1.3570(13) 0.2165(10) 0.0460(9) 0.046(5) Uani 1 1 d . . . . .
C27 C 1.384(3) 0.0868(14) -0.0910(16) 0.145(14) Uani 1 1 d . . . . .
H27 H 1.3657 0.0385 -0.1025 0.174 Uiso 1 1 calc R U . . .
C28 C 1.356(2) 0.1097(17) -0.0332(15) 0.166(17) Uani 1 1 d . . . . .
H28 H 1.3231 0.0791 -0.0070 0.199 Uiso 1 1 calc R U . . .
C29 C 1.3835(12) 0.1855(9) -0.0164(10) 0.045(5) Uani 1 1 d . . . . .
C30 C 1.4279(15) 0.2224(12) -0.0611(11) 0.073(7) Uani 1 1 d . . . . .
H30 H 1.4429 0.2729 -0.0547 0.088 Uiso 1 1 calc R U . . .
C31 C 1.4506(18) 0.1897(11) -0.1133(14) 0.100(10) Uani 1 1 d . . . . .
H31 H 1.4846 0.2180 -0.1409 0.120 Uiso 1 1 calc R U . . .
C32 C 1.4080(15) 0.3827(10) 0.1549(11) 0.055(7) Uani 1 1 d . . . . .
C33 C 1.0861(13) 0.0375(10) 0.4464(9) 0.056(6) Uani 1 1 d . . . . .
H33 H 1.0706 -0.0134 0.4465 0.067 Uiso 1 1 calc R U . . .
C34 C 1.1205(13) 0.0664(10) 0.5023(9) 0.061(6) Uani 1 1 d . . . . .
H34 H 1.1250 0.0370 0.5384 0.073 Uiso 1 1 calc R U . . .
C35 C 1.1474(11) 0.1408(10) 0.5014(9) 0.041(5) Uani 1 1 d . . . . .
C36 C 1.1341(12) 0.1784(11) 0.4490(10) 0.053(6) Uani 1 1 d . . . . .
H36 H 1.1501 0.2292 0.4486 0.063 Uiso 1 1 calc R U . . .
C37 C 1.0984(15) 0.1485(11) 0.3944(11) 0.075(7) Uani 1 1 d . . . . .
H37 H 1.0915 0.1782 0.3587 0.090 Uiso 1 1 calc R U . . .
C38 C 1.1896(11) 0.1720(9) 0.5575(9) 0.039(5) Uani 1 1 d . . . . .
C39 C 1.2544(11) 0.1337(9) 0.5939(8) 0.043(5) Uani 1 1 d . . . . .
H39 H 1.2683 0.0839 0.5840 0.052 Uiso 1 1 calc R U . . .
C40 C 1.2969(11) 0.1677(10) 0.6427(9) 0.047(5) Uani 1 1 d . . . . .
C41 C 1.2678(12) 0.2410(10) 0.6615(9) 0.052(6) Uani 1 1 d . . . . .
H41 H 1.2949 0.2655 0.6953 0.062 Uiso 1 1 calc R U . . .
C42 C 1.1989(13) 0.2747(9) 0.6288(9) 0.051(6) Uani 1 1 d . . . . .
C43 C 1.0280(13) 0.4251(11) 0.6607(11) 0.071(7) Uani 1 1 d . . . . .
H43 H 0.9694 0.4362 0.6498 0.085 Uiso 1 1 calc R U . . .
C44 C 1.0718(13) 0.3635(11) 0.6315(10) 0.069(7) Uani 1 1 d . . . . .
H44 H 1.0429 0.3363 0.6000 0.083 Uiso 1 1 calc R U . . .
C45 C 1.1591(12) 0.3434(10) 0.6500(10) 0.054(6) Uani 1 1 d . . . . .
C46 C 1.2002(13) 0.3896(10) 0.6928(11) 0.069(7) Uani 1 1 d . . . . .
H46 H 1.2591 0.3810 0.7047 0.083 Uiso 1 1 calc R U . . .
C47 C 1.1523(14) 0.4506(10) 0.7189(9) 0.055(6) Uani 1 1 d . . . . .
H47 H 1.1806 0.4808 0.7487 0.066 Uiso 1 1 calc R U . . .
C48 C 1.3678(12) 0.1295(11) 0.6783(11) 0.050(6) Uani 1 1 d . . . . .
C49 C 0.5256(13) 0.9179(11) 0.6530(12) 0.077(8) Uani 1 1 d . . . . .
H49 H 0.4708 0.9354 0.6383 0.093 Uiso 1 1 calc R U . . .
C50 C 0.5571(13) 0.8514(10) 0.6289(11) 0.065(7) Uani 1 1 d . . . . .
H50 H 0.5260 0.8270 0.5969 0.078 Uiso 1 1 calc R U . . .
C51 C 0.6354(13) 0.8207(10) 0.6523(10) 0.054(6) Uani 1 1 d . . . . .
C52 C 0.6806(14) 0.8638(12) 0.6922(12) 0.081(8) Uani 1 1 d . . . . .
H52 H 0.7355 0.8480 0.7078 0.097 Uiso 1 1 calc R U . . .
C53 C 0.6461(14) 0.9319(12) 0.7106(12) 0.079(8) Uani 1 1 d . . . . .
H53 H 0.6812 0.9624 0.7364 0.095 Uiso 1 1 calc R U . . .
C54 C 0.6727(11) 0.7492(10) 0.6308(8) 0.039(5) Uani 1 1 d . . . . .
C55 C 0.7420(12) 0.7116(11) 0.6624(8) 0.054(6) Uani 1 1 d . . . . .
H55 H 0.7663 0.7332 0.6985 0.065 Uiso 1 1 calc R U . . .
C56 C 0.7747(11) 0.6447(10) 0.6420(10) 0.047(5) Uani 1 1 d . . . . .
C57 C 0.7335(11) 0.6099(12) 0.5912(10) 0.058(6) Uani 1 1 d . . . . .
H57 H 0.7507 0.5618 0.5787 0.070 Uiso 1 1 calc R U . . .
C58 C 0.6630(13) 0.6498(10) 0.5576(9) 0.048(5) Uani 1 1 d . . . . .
C59 C 0.496(3) 0.5915(19) 0.4411(18) 0.25(3) Uani 1 1 d . . . . .
H59 H 0.4371 0.6055 0.4323 0.296 Uiso 1 1 calc R U . . .
C60 C 0.532(2) 0.6265(14) 0.4911(13) 0.117(12) Uani 1 1 d . . . . .
H60 H 0.4965 0.6579 0.5150 0.140 Uiso 1 1 calc R U . . .
C61 C 0.6170(18) 0.6183(13) 0.5080(14) 0.090(10) Uani 1 1 d . . . . .
C62 C 0.6512(19) 0.5686(19) 0.4678(16) 0.147(15) Uani 1 1 d . . . . .
H62 H 0.7116 0.5584 0.4719 0.177 Uiso 1 1 calc R U . . .
C63 C 0.607(2) 0.5316(17) 0.422(2) 0.151(17) Uani 1 1 d . . . . .
H63 H 0.6380 0.4941 0.4010 0.181 Uiso 1 1 calc R U . . .
C64 C 0.8487(12) 0.6036(11) 0.6781(10) 0.047(5) Uani 1 1 d . . . . .

loop_
_atom_site_aniso_label
_atom_site_aniso_U_11
_atom_site_aniso_U_22
_atom_site_aniso_U_33
_atom_site_aniso_U_23
_atom_site_aniso_U_13
_atom_site_aniso_U_12
Cd1 0.0425(8) 0.0208(6) 0.0292(7) -0.0008(6) -0.0020(6) 0.0026(6)
Cd2 0.0470(9) 0.0229(6) 0.0665(11) -0.0044(7) -0.0221(8) 0.0009(6)
N1 0.031(9) 0.039(8) 0.060(11) -0.011(8) 0.001(8) -0.008(7)
N2 0.047(11) 0.051(10) 0.048(11) 0.010(9) -0.013(9) 0.007(8)
N3 0.055(12) 0.067(12) 0.075(14) -0.008(10) -0.011(11) 0.001(10)
N4 0.043(10) 0.033(8) 0.062(12) 0.009(8) 0.000(9) -0.012(7)
N5 0.053(11) 0.038(9) 0.067(13) -0.010(9) -0.007(10) -0.012(8)
N6 0.101(17) 0.068(13) 0.078(16) -0.001(12) 0.050(13) -0.013(12)
N7 0.054(10) 0.041(9) 0.048(11) 0.007(8) -0.015(9) -0.011(8)
N8 0.051(11) 0.050(9) 0.058(12) -0.022(9) -0.010(9) 0.016(8)
N9 0.049(11) 0.036(8) 0.074(13) 0.004(8) -0.020(10) -0.001(7)
N10 0.046(11) 0.041(9) 0.065(12) 0.010(8) -0.010(9) 0.005(8)
N11 0.047(11) 0.067(11) 0.036(10) 0.004(9) -0.008(8) 0.007(8)
N12 0.20(3) 0.093(17) 0.10(2) -0.037(15) -0.05(2) 0.015(19)
O1 0.059(9) 0.049(8) 0.080(11) -0.014(8) 0.011(8) -0.016(7)
O2 0.070(11) 0.059(9) 0.073(11) -0.004(8) 0.034(9) -0.027(8)
O3 0.058(9) 0.034(6) 0.040(8) -0.004(6) -0.008(7) -0.015(6)
O4 0.102(13) 0.042(8) 0.054(10) -0.025(7) -0.009(9) -0.001(8)
O5 0.056(10) 0.083(11) 0.119(15) 0.035(11) -0.030(10) 0.000(9)
O6 0.051(9) 0.092(11) 0.064(11) 0.021(9) -0.020(8) 0.021(8)
O7 0.053(9) 0.078(10) 0.069(11) -0.027(9) -0.019(8) 0.035(7)
O8 0.081(11) 0.034(7) 0.120(14) 0.009(8) -0.031(10) 0.001(7)
C1 0.050(14) 0.049(11) 0.047(13) -0.018(10) -0.002(11) -0.006(10)
C2 0.027(11) 0.061(12) 0.086(17) -0.030(12) 0.021(11) -0.014(10)
C3 0.046(13) 0.049(11) 0.036(12) -0.002(9) -0.001(10) -0.016(10)
C4 0.038(12) 0.042(11) 0.066(15) -0.017(10) 0.010(11) -0.009(9)
C5 0.038(13) 0.052(12) 0.069(15) -0.021(12) 0.012(11) -0.005(10)
C6 0.036(11) 0.025(9) 0.048(13) -0.002(9) -0.003(10) -0.016(8)
C7 0.051(13) 0.051(11) 0.041(13) 0.005(10) -0.004(10) 0.009(10)
C8 0.043(12) 0.040(10) 0.036(12) -0.008(9) 0.005(10) -0.018(9)
C9 0.050(13) 0.029(9) 0.057(14) -0.013(9) -0.008(11) -0.014(9)
C10 0.040(12) 0.041(10) 0.042(13) -0.013(9) 0.002(10) -0.016(9)
C11 0.064(18) 0.097(18) 0.09(2) -0.016(16) 0.002(16) -0.004(15)
C12 0.060(15) 0.081(15) 0.055(15) -0.047(13) 0.028(12) -0.023(12)
C13 0.038(13) 0.039(11) 0.078(17) -0.009(11) -0.005(12) 0.003(9)
C14 0.058(15) 0.054(13) 0.077(18) 0.003(12) 0.013(13) -0.038(11)
C15 0.060(16) 0.080(16) 0.064(17) -0.030(13) 0.004(13) -0.019(12)
C16 0.049(14) 0.035(11) 0.056(15) -0.013(10) -0.007(12) 0.017(10)
C17 0.035(11) 0.035(10) 0.054(13) 0.005(9) -0.001(10) -0.012(8)
C18 0.034(12) 0.023(9) 0.061(14) -0.004(9) 0.002(10) 0.005(8)
C19 0.058(14) 0.031(10) 0.031(12) 0.016(8) -0.015(10) -0.025(9)
C20 0.040(12) 0.039(10) 0.031(11) -0.007(9) 0.002(9) -0.003(8)
C21 0.035(12) 0.047(11) 0.047(13) -0.020(10) -0.005(10) -0.010(9)
C22 0.055(13) 0.031(9) 0.030(12) 0.001(9) -0.009(10) -0.007(9)
C23 0.063(14) 0.036(10) 0.028(11) 0.005(9) 0.004(10) 0.008(9)
C24 0.054(11) 0.008(7) 0.041(11) 0.004(7) 0.003(9) -0.003(7)
C25 0.045(12) 0.031(9) 0.039(12) 0.000(9) 0.009(9) 0.004(8)
C26 0.049(13) 0.049(11) 0.041(13) 0.002(10) -0.006(11) -0.023(10)
C27 0.28(5) 0.044(15) 0.11(3) -0.048(17) 0.04(3) -0.06(2)
C28 0.24(4) 0.14(3) 0.13(3) -0.10(2) 0.11(3) -0.12(3)
C29 0.040(12) 0.031(10) 0.064(15) -0.007(10) 0.010(11) -0.009(9)
C30 0.083(18) 0.061(14) 0.077(18) -0.026(14) 0.049(15) -0.032(13)
C31 0.15(3) 0.016(11) 0.13(3) -0.013(13) 0.03(2) -0.004(13)
C32 0.063(16) 0.040(12) 0.060(16) 0.013(11) -0.035(13) -0.031(11)
C33 0.091(17) 0.041(11) 0.036(13) 0.003(10) 0.000(12) -0.018(10)
C34 0.103(18) 0.035(10) 0.043(13) 0.011(10) -0.025(12) -0.017(11)
C35 0.040(12) 0.046(11) 0.036(12) -0.002(10) 0.001(10) 0.012(9)
C36 0.048(13) 0.049(12) 0.062(16) -0.016(12) -0.004(12) -0.011(10)
C37 0.11(2) 0.053(13) 0.062(17) 0.008(12) -0.015(15) -0.019(13)
C38 0.035(11) 0.044(10) 0.039(12) -0.004(9) -0.002(9) 0.014(9)
C39 0.056(13) 0.022(9) 0.052(13) -0.004(9) -0.017(11) 0.012(8)
C40 0.029(11) 0.055(12) 0.056(14) 0.015(10) -0.015(10) -0.009(9)
C41 0.053(13) 0.055(12) 0.048(13) 0.005(10) -0.022(11) 0.022(10)
C42 0.063(14) 0.037(10) 0.052(14) -0.005(10) -0.014(11) 0.007(10)
C43 0.045(13) 0.055(13) 0.11(2) -0.023(13) -0.038(14) 0.011(11)
C44 0.064(15) 0.064(13) 0.078(17) -0.030(13) -0.046(13) 0.020(11)
C45 0.042(13) 0.051(12) 0.070(16) -0.011(11) -0.005(12) 0.005(10)
C46 0.048(14) 0.054(13) 0.10(2) -0.013(13) -0.040(14) -0.015(11)
C47 0.070(15) 0.043(11) 0.051(14) -0.005(10) -0.025(12) 0.001(10)
C48 0.040(13) 0.036(11) 0.073(17) 0.035(11) -0.003(12) -0.014(10)
C49 0.056(15) 0.043(12) 0.13(2) -0.009(13) -0.047(15) 0.014(11)
C50 0.043(13) 0.046(12) 0.11(2) 0.011(13) 0.005(13) 0.010(10)
C51 0.045(13) 0.047(12) 0.070(16) 0.004(11) -0.010(12) -0.001(10)
C52 0.055(15) 0.067(15) 0.12(2) -0.026(15) -0.021(15) 0.037(12)
C53 0.055(15) 0.074(15) 0.11(2) -0.012(15) -0.035(15) 0.014(12)
C54 0.024(10) 0.057(12) 0.036(12) 0.003(10) 0.013(9) -0.008(9)
C55 0.057(14) 0.083(15) 0.022(11) -0.013(11) -0.001(10) 0.030(12)
C56 0.026(11) 0.050(11) 0.065(15) 0.013(11) -0.004(10) 0.008(9)
C57 0.027(12) 0.078(14) 0.070(16) 0.019(13) -0.001(11) 0.003(10)
C58 0.057(13) 0.034(10) 0.052(14) 0.003(10) -0.004(11) 0.012(9)
C59 0.41(7) 0.13(3) 0.18(4) -0.09(3) -0.24(5) 0.12(4)
C60 0.17(3) 0.091(19) 0.09(2) -0.019(17) -0.06(2) 0.051(19)
C61 0.10(2) 0.057(15) 0.11(2) -0.031(15) -0.065(19) 0.025(14)
C62 0.09(2) 0.17(3) 0.18(4) -0.07(3) -0.09(2) 0.01(2)
C63 0.11(3) 0.10(2) 0.24(5) -0.07(3) -0.05(3) 0.01(2)
C64 0.043(13) 0.047(12) 0.052(14) 0.004(11) -0.016(11) 0.006(10)

loop_
_atom_type_symbol
_atom_type_description
_atom_type_scat_dispersion_real
_atom_type_scat_dispersion_imag
_atom_type_scat_source
C C 0.0033 0.0016 'International Tables Vol C Tables 4.2.6.8 and 6.1.1.4'
H H 0.0000 0.0000 'International Tables Vol C Tables 4.2.6.8 and 6.1.1.4'
N N 0.0061 0.0033 'International Tables Vol C Tables 4.2.6.8 and 6.1.1.4'
O O 0.0106 0.0060 'International Tables Vol C Tables 4.2.6.8 and 6.1.1.4'
Cd Cd -0.8075 1.2024 'International Tables Vol C Tables 4.2.6.8 and 6.1.1.4'

loop_
_geom_angle_atom_site_label_1
_geom_angle_atom_site_label_2
_geom_angle_atom_site_label_3
_geom_angle
_geom_angle_site_symmetry_1
_geom_angle_site_symmetry_3
O3 Cd1 O1 85.5(5) 2_745 2_655
O3 Cd1 N4 138.5(5) 2_745 .
O1 Cd1 N4 135.6(5) 2_655 .
O3 Cd1 N1 84.8(4) 2_745 .
O1 Cd1 N1 94.6(5) 2_655 .
N4 Cd1 N1 95.1(5) . .
O3 Cd1 N7 85.9(4) 2_745 .
O1 Cd1 N7 84.4(5) 2_655 .
N4 Cd1 N7 92.0(5) . .
N1 Cd1 N7 170.7(5) . .
O3 Cd1 O2 138.0(5) 2_745 2_655
O1 Cd1 O2 52.4(4) 2_655 2_655
N4 Cd1 O2 83.4(5) . 2_655
N1 Cd1 O2 97.1(5) . 2_655
N7 Cd1 O2 89.7(5) . 2_655
O3 Cd1 O4 53.9(4) 2_745 2_745
O1 Cd1 O4 139.3(5) 2_655 2_745
N4 Cd1 O4 84.6(5) . 2_745
N1 Cd1 O4 85.3(5) . 2_745
N7 Cd1 O4 89.4(5) . 2_745
O2 Cd1 O4 168.0(5) 2_655 2_745
O7 Cd2 O6 95.3(5) . 2_756
O7 Cd2 N9 129.8(5) . .
O6 Cd2 N9 110.5(5) 2_756 .
O7 Cd2 N10 110.6(5) . 2_646
O6 Cd2 N10 137.1(5) 2_756 2_646
N9 Cd2 N10 78.8(5) . 2_646
O7 Cd2 O5 141.5(5) . 2_756
O6 Cd2 O5 52.9(5) 2_756 2_756
N9 Cd2 O5 85.8(5) . 2_756
N10 Cd2 O5 87.9(5) 2_646 2_756
O7 Cd2 C48 117.6(5) . 2_756
O6 Cd2 C48 25.9(5) 2_756 2_756
N9 Cd2 C48 101.2(5) . 2_756
N10 Cd2 C48 112.6(6) 2_646 2_756
O5 Cd2 C48 27.2(5) 2_756 2_756
O7 Cd2 O8 50.8(4) . .
O6 Cd2 O8 136.7(5) 2_756 .
N9 Cd2 O8 83.0(5) . .
N10 Cd2 O8 84.9(5) 2_646 .
O5 Cd2 O8 167.6(5) 2_756 .
C48 Cd2 O8 162.4(6) 2_756 .
C1 N1 C5 117.0(16) . .
C1 N1 Cd1 119.6(13) . .
C5 N1 Cd1 122.0(12) . .
C10 N2 C6 118.1(16) . .
C11 N3 C15 118(2) . .
C21 N4 C17 117.1(16) . .
C21 N4 Cd1 122.3(12) . .
C17 N4 Cd1 120.2(14) . .
C26 N5 C22 118.5(15) . .
C27 N6 C31 112(2) . .
C33 N7 C37 115.5(16) . .
C33 N7 Cd1 119.8(12) . .
C37 N7 Cd1 124.6(13) . .
C38 N8 C42 117.8(14) . .
C47 N9 C43 120.0(17) . .
C47 N9 Cd2 119.4(13) . .
C43 N9 Cd2 120.5(12) . .
C49 N10 C53 115.1(18) . .
C49 N10 Cd2 124.2(13) . 2_656
C53 N10 Cd2 120.6(14) . 2_656
C58 N11 C54 121.2(15) . .
C63 N12 C59 105(3) . .
C16 O1 Cd1 96.9(14) . 2_645
C16 O2 Cd1 88.0(12) . 2_645
C32 O3 Cd1 95.4(12) . 2_755
C32 O4 Cd1 87.4(13) . 2_755
C48 O5 Cd2 87.8(12) . 2_746
C48 O6 Cd2 97.5(12) . 2_746
C64 O7 Cd2 103.4(10) . .
C64 O8 Cd2 78.6(11) . .
N1 C1 C2 126.3(19) . .
N1 C1 H1 116.9 . .
C2 C1 H1 116.9 . .
C1 C2 C3 117.4(18) . .
C1 C2 H2 121.3 . .
C3 C2 H2 121.3 . .
C4 C3 C2 116.1(16) . .
C4 C3 C6 123.6(18) . .
C2 C3 C6 120.2(17) . .
C3 C4 C5 122.4(19) . .
C3 C4 H4 118.8 . .
C5 C4 H4 118.8 . .
N1 C5 C4 120.8(17) . .
N1 C5 H5 119.6 . .
C4 C5 H5 119.6 . .
C7 C6 N2 121.8(15) . .
C7 C6 C3 123.4(18) . .
N2 C6 C3 114.7(16) . .
C6 C7 C8 118.5(18) . .
C6 C7 H7 120.7 . .
C8 C7 H7 120.7 . .
C9 C8 C7 120.8(17) . .
C9 C8 C16 119.5(16) . .
C7 C8 C16 119.6(18) . .
C8 C9 C10 119.2(15) . .
C8 C9 H9 120.4 . .
C10 C9 H9 120.4 . .
N2 C10 C9 121.3(18) . .
N2 C10 C13 116.6(17) . .
C9 C10 C13 122.0(16) . .
N3 C11 C12 122(2) . .
N3 C11 H11 118.9 . .
C12 C11 H11 118.9 . .
C13 C12 C11 119(2) . .
C13 C12 H12 120.6 . .
C11 C12 H12 120.6 . .
C14 C13 C12 119(2) . .
C14 C13 C10 121.1(18) . .
C12 C13 C10 119.6(18) . .
C13 C14 C15 120(2) . .
C13 C14 H14 120.1 . .
C15 C14 H14 120.1 . .
N3 C15 C14 122(2) . .
N3 C15 H15 119.2 . .
C14 C15 H15 119.2 . .
O1 C16 O2 121(2) . .
O1 C16 C8 120.2(19) . .
O2 C16 C8 118.3(17) . .
N4 C17 C18 120.6(18) . .
N4 C17 H17 119.7 . .
C18 C17 H17 119.7 . .
C19 C18 C17 122.0(16) . .
C19 C18 H18 119.0 . .
C17 C18 H18 119.0 . .
C18 C19 C20 116.1(17) . .
C18 C19 C22 123.1(16) . .
C20 C19 C22 120.6(19) . .
C21 C20 C19 121.5(19) . .
C21 C20 H20 119.3 . .
C19 C20 H20 119.3 . .
C20 C21 N4 122.5(17) . .
C20 C21 H21 118.7 . .
N4 C21 H21 118.7 . .
N5 C22 C23 122.7(18) . .
N5 C22 C19 115.5(15) . .
C23 C22 C19 121.8(18) . .
C24 C23 C22 118.9(18) . .
C24 C23 H23 120.5 . .
C22 C23 H23 120.5 . .
C23 C24 C25 117.9(15) . .
C23 C24 C32 120.5(18) . .
C25 C24 C32 121.6(19) . .
C24 C25 C26 121.1(18) . .
C24 C25 H25 119.5 . .
C26 C25 H25 119.5 . .
N5 C26 C25 120.5(19) . .
N5 C26 C29 117.3(16) . .
C25 C26 C29 122.2(18) . .
N6 C27 C28 131(2) . .
N6 C27 H27 114.6 . .
C28 C27 H27 114.6 . .
C27 C28 C29 114(3) . .
C27 C28 H28 122.9 . .
C29 C28 H28 122.9 . .
C30 C29 C28 115(2) . .
C30 C29 C26 126.5(17) . .
C28 C29 C26 119(2) . .
C31 C30 C29 122(2) . .
C31 C30 H30 119.0 . .
C29 C30 H30 119.0 . .
C30 C31 N6 126(3) . .
C30 C31 H31 117.0 . .
N6 C31 H31 117.0 . .
O4 C32 O3 123.1(17) . .
O4 C32 C24 121(2) . .
O3 C32 C24 115(2) . .
N7 C33 C34 127.4(17) . .
N7 C33 H33 116.3 . .
C34 C33 H33 116.3 . .
C35 C34 C33 116.4(17) . .
C35 C34 H34 121.8 . .
C33 C34 H34 121.8 . .
C36 C35 C34 117.0(17) . .
C36 C35 C38 124.5(17) . .
C34 C35 C38 118.4(17) . .
C35 C36 C37 125.2(18) . .
C35 C36 H36 117.4 . .
C37 C36 H36 117.4 . .
N7 C37 C36 118.4(19) . .
N7 C37 H37 120.8 . .
C36 C37 H37 120.8 . .
N8 C38 C39 120.3(15) . .
N8 C38 C35 115.5(14) . .
C39 C38 C35 124.1(15) . .
C40 C39 C38 121.7(15) . .
C40 C39 H39 119.1 . .
C38 C39 H39 119.1 . .
C39 C40 C41 118.4(15) . .
C39 C40 C48 121.8(18) . .
C41 C40 C48 119.7(17) . .
C42 C41 C40 118.8(16) . .
C42 C41 H41 120.6 . .
C40 C41 H41 120.6 . .
C41 C42 N8 122.4(16) . .
C41 C42 C45 121.5(17) . .
N8 C42 C45 116.0(15) . .
N9 C43 C44 120.4(17) . .
N9 C43 H43 119.8 . .
C44 C43 H43 119.8 . .
C45 C44 C43 120.4(17) . .
C45 C44 H44 119.8 . .
C43 C44 H44 119.8 . .
C46 C45 C44 116.6(18) . .
C46 C45 C42 122.0(17) . .
C44 C45 C42 121.2(17) . .
C45 C46 C47 119.3(17) . .
C45 C46 H46 120.4 . .
C47 C46 H46 120.4 . .
N9 C47 C46 123.2(17) . .
N9 C47 H47 118.4 . .
C46 C47 H47 118.4 . .
O6 C48 O5 120.9(18) . .
O6 C48 C40 120.7(19) . .
O5 C48 C40 117.9(19) . .
O6 C48 Cd2 56.6(10) . 2_746
O5 C48 Cd2 65.0(10) . 2_746
C40 C48 Cd2 176.8(14) . 2_746
N10 C49 C50 124.2(18) . .
N10 C49 H49 117.9 . .
C50 C49 H49 117.9 . .
C49 C50 C51 120(2) . .
C49 C50 H50 120.1 . .
C51 C50 H50 120.1 . .
C52 C51 C50 115.6(19) . .
C52 C51 C54 120.4(17) . .
C50 C51 C54 123.7(19) . .
C51 C52 C53 119.8(19) . .
C51 C52 H52 120.1 . .
C53 C52 H52 120.1 . .
N10 C53 C52 125(2) . .
N10 C53 H53 117.7 . .
C52 C53 H53 117.7 . .
N11 C54 C55 119.6(17) . .
N11 C54 C51 117.3(16) . .
C55 C54 C51 123.1(17) . .
C56 C55 C54 122.0(17) . .
C56 C55 H55 119.0 . .
C54 C55 H55 119.0 . .
C55 C56 C57 118.6(16) . .
C55 C56 C64 121.2(18) . .
C57 C56 C64 119.9(17) . .
C56 C57 C58 119.1(18) . .
C56 C57 H57 120.5 . .
C58 C57 H57 120.5 . .
N11 C58 C61 117.9(17) . .
N11 C58 C57 119.2(17) . .
C61 C58 C57 122.6(18) . .
N12 C59 C60 131(4) . .
N12 C59 H59 114.5 . .
C60 C59 H59 114.5 . .
C61 C60 C59 123(3) . .
C61 C60 H60 118.4 . .
C59 C60 H60 118.4 . .
C60 C61 C62 106(2) . .
C60 C61 C58 130(3) . .
C62 C61 C58 125(2) . .
C61 C62 C63 127(3) . .
C61 C62 H62 116.7 . .
C63 C62 H62 116.7 . .
N12 C63 C62 128(3) . .
N12 C63 H63 116.2 . .
C62 C63 H63 116.2 . .
O8 C64 O7 127.1(17) . .
O8 C64 C56 117.8(17) . .
O7 C64 C56 115.0(17) . .

loop_
_geom_bond_atom_site_label_1
_geom_bond_atom_site_label_2
_geom_bond_distance
_geom_bond_site_symmetry_2
Cd1 O3 2.324(10) 2_745
Cd1 O1 2.333(14) 2_655
Cd1 N4 2.343(15) .
Cd1 N1 2.346(13) .
Cd1 N7 2.403(14) .
Cd1 O2 2.518(12) 2_655
Cd1 O4 2.536(14) 2_745
Cd2 O7 2.235(11) .
Cd2 O6 2.295(12) 2_756
Cd2 N9 2.363(16) .
Cd2 N10 2.412(15) 2_646
Cd2 O5 2.473(13) 2_756
Cd2 C48 2.726(18) 2_756
Cd2 O8 2.789(13) .
N1 C1 1.29(2) .
N1 C5 1.34(2) .
N2 C10 1.348(19) .
N2 C6 1.42(2) .
N3 C11 1.31(3) .
N3 C15 1.34(2) .
N4 C21 1.35(2) .
N4 C17 1.352(19) .
N5 C26 1.31(2) .
N5 C22 1.37(2) .
N6 C27 1.24(3) .
N6 C31 1.33(2) .
N7 C33 1.30(2) .
N7 C37 1.38(2) .
N8 C38 1.371(19) .
N8 C42 1.40(2) .
N9 C47 1.31(2) .
N9 C43 1.32(2) .
N10 C49 1.27(2) .
N10 C53 1.32(2) .
N10 Cd2 2.412(15) 2_656
N11 C58 1.35(2) .
N11 C54 1.35(2) .
N12 C63 1.26(3) .
N12 C59 1.28(4) .
O1 C16 1.230(19) .
O1 Cd1 2.333(14) 2_645
O2 C16 1.23(2) .
O2 Cd1 2.518(12) 2_645
O3 C32 1.30(2) .
O3 Cd1 2.324(10) 2_755
O4 C32 1.22(3) .
O4 Cd1 2.536(14) 2_755
O5 C48 1.25(2) .
O5 Cd2 2.473(13) 2_746
O6 C48 1.20(2) .
O6 Cd2 2.295(12) 2_746
O7 C64 1.26(2) .
O8 C64 1.21(2) .
C1 C2 1.38(2) .
C1 H1 0.9300 .
C2 C3 1.39(2) .
C2 H2 0.9300 .
C3 C4 1.37(2) .
C3 C6 1.45(2) .
C4 C5 1.37(2) .
C4 H4 0.9300 .
C5 H5 0.9300 .
C6 C7 1.38(2) .
C7 C8 1.40(2) .
C7 H7 0.9300 .
C8 C9 1.37(2) .
C8 C16 1.51(3) .
C9 C10 1.43(2) .
C9 H9 0.9300 .
C10 C13 1.50(3) .
C11 C12 1.39(3) .
C11 H11 0.9300 .
C12 C13 1.39(2) .
C12 H12 0.9300 .
C13 C14 1.32(2) .
C14 C15 1.40(3) .
C14 H14 0.9300 .
C15 H15 0.9300 .
C17 C18 1.37(2) .
C17 H17 0.9300 .
C18 C19 1.35(2) .
C18 H18 0.9300 .
C19 C20 1.38(2) .
C19 C22 1.46(2) .
C20 C21 1.33(2) .
C20 H20 0.9300 .
C21 H21 0.9300 .
C22 C23 1.37(2) .
C23 C24 1.37(2) .
C23 H23 0.9300 .
C24 C25 1.38(2) .
C24 C32 1.52(2) .
C25 C26 1.40(2) .
C25 H25 0.9300 .
C26 C29 1.50(3) .
C27 C28 1.37(4) .
C27 H27 0.9300 .
C28 C29 1.44(3) .
C28 H28 0.9300 .
C29 C30 1.34(3) .
C30 C31 1.31(3) .
C30 H30 0.9300 .
C31 H31 0.9300 .
C33 C34 1.39(2) .
C33 H33 0.9300 .
C34 C35 1.38(2) .
C34 H34 0.9300 .
C35 C36 1.32(2) .
C35 C38 1.46(2) .
C36 C37 1.38(2) .
C36 H36 0.9300 .
C37 H37 0.9300 .
C38 C39 1.41(2) .
C39 C40 1.36(2) .
C39 H39 0.9300 .
C40 C41 1.43(2) .
C40 C48 1.47(2) .
C41 C42 1.38(2) .
C41 H41 0.9300 .
C42 C45 1.43(2) .
C43 C44 1.42(3) .
C43 H43 0.9300 .
C44 C45 1.41(2) .
C44 H44 0.9300 .
C45 C46 1.37(2) .
C46 C47 1.42(3) .
C46 H46 0.9300 .
C47 H47 0.9300 .
C48 Cd2 2.726(18) 2_746
C49 C50 1.37(3) .
C49 H49 0.9300 .
C50 C51 1.38(2) .
C50 H50 0.9300 .
C51 C52 1.32(2) .
C51 C54 1.46(2) .
C52 C53 1.37(3) .
C52 H52 0.9300 .
C53 H53 0.9300 .
C54 C55 1.40(2) .
C55 C56 1.36(2) .
C55 H55 0.9300 .
C56 C57 1.39(2) .
C56 C64 1.53(2) .
C57 C58 1.45(2) .
C57 H57 0.9300 .
C58 C61 1.37(3) .
C59 C60 1.34(3) .
C59 H59 0.9300 .
C60 C61 1.33(3) .
C60 H60 0.9300 .
C61 C62 1.34(4) .
C62 C63 1.35(4) .
C62 H62 0.9300 .
C63 H63 0.9300 .

loop_
_geom_torsion_atom_site_label_1
_geom_torsion_atom_site_label_2
_geom_torsion_atom_site_label_3
_geom_torsion_atom_site_label_4
_geom_torsion
_geom_torsion_site_symmetry_1
_geom_torsion_site_symmetry_2
_geom_torsion_site_symmetry_3
_geom_torsion_site_symmetry_4
C5 N1 C1 C2 0(3) . . . .
Cd1 N1 C1 C2 -166.9(16) . . . .
N1 C1 C2 C3 0(3) . . . .
C1 C2 C3 C4 -3(3) . . . .
C1 C2 C3 C6 172.9(17) . . . .
C2 C3 C4 C5 5(3) . . . .
C6 C3 C4 C5 -170.2(17) . . . .
C1 N1 C5 C4 2(3) . . . .
Cd1 N1 C5 C4 169.1(13) . . . .
C3 C4 C5 N1 -5(3) . . . .
C10 N2 C6 C7 -1(2) . . . .
C10 N2 C6 C3 176.1(14) . . . .
C4 C3 C6 C7 148.8(18) . . . .
C2 C3 C6 C7 -26(3) . . . .
C4 C3 C6 N2 -28(2) . . . .
C2 C3 C6 N2 157.0(17) . . . .
N2 C6 C7 C8 4(2) . . . .
C3 C6 C7 C8 -171.9(16) . . . .
C6 C7 C8 C9 -4(3) . . . .
C6 C7 C8 C16 -179.6(15) . . . .
C7 C8 C9 C10 -1(3) . . . .
C16 C8 C9 C10 175.2(15) . . . .
C6 N2 C10 C9 -4(2) . . . .
C6 N2 C10 C13 178.1(15) . . . .
C8 C9 C10 N2 5(3) . . . .
C8 C9 C10 C13 -177.5(17) . . . .
C15 N3 C11 C12 -5(3) . . . .
N3 C11 C12 C13 4(4) . . . .
C11 C12 C13 C14 1(3) . . . .
C11 C12 C13 C10 176(2) . . . .
N2 C10 C13 C14 16(3) . . . .
C9 C10 C13 C14 -162.3(18) . . . .
N2 C10 C13 C12 -159.1(17) . . . .
C9 C10 C13 C12 23(3) . . . .
C12 C13 C14 C15 -4(3) . . . .
C10 C13 C14 C15 -179.1(19) . . . .
C11 N3 C15 C14 1(3) . . . .
C13 C14 C15 N3 4(3) . . . .
Cd1 O1 C16 O2 12(2) 2_645 . . .
Cd1 O1 C16 C8 -171.9(14) 2_645 . . .
Cd1 O2 C16 O1 -10.8(18) 2_645 . . .
Cd1 O2 C16 C8 172.8(14) 2_645 . . .
C9 C8 C16 O1 13(3) . . . .
C7 C8 C16 O1 -171.4(16) . . . .
C9 C8 C16 O2 -170.8(18) . . . .
C7 C8 C16 O2 5(3) . . . .
C21 N4 C17 C18 -5(2) . . . .
Cd1 N4 C17 C18 169.0(12) . . . .
N4 C17 C18 C19 2(3) . . . .
C17 C18 C19 C20 2(2) . . . .
C17 C18 C19 C22 -173.6(15) . . . .
C18 C19 C20 C21 -4(2) . . . .
C22 C19 C20 C21 172.2(15) . . . .
C19 C20 C21 N4 1(3) . . . .
C17 N4 C21 C20 3(2) . . . .
Cd1 N4 C21 C20 -170.3(12) . . . .
C26 N5 C22 C23 1(3) . . . .
C26 N5 C22 C19 -177.5(15) . . . .
C18 C19 C22 N5 -142.2(17) . . . .
C20 C19 C22 N5 42(2) . . . .
C18 C19 C22 C23 39(2) . . . .
C20 C19 C22 C23 -136.6(17) . . . .
N5 C22 C23 C24 -5(2) . . . .
C19 C22 C23 C24 173.5(15) . . . .
C22 C23 C24 C25 3(2) . . . .
C22 C23 C24 C32 -178.2(14) . . . .
C23 C24 C25 C26 2(2) . . . .
C32 C24 C25 C26 -176.5(15) . . . .
C22 N5 C26 C25 4(3) . . . .
C22 N5 C26 C29 -176.5(15) . . . .
C24 C25 C26 N5 -6(3) . . . .
C24 C25 C26 C29 174.7(16) . . . .
C31 N6 C27 C28 -3(6) . . . .
N6 C27 C28 C29 1(7) . . . .
C27 C28 C29 C30 3(4) . . . .
C27 C28 C29 C26 -180(3) . . . .
N5 C26 C29 C30 161(2) . . . .
C25 C26 C29 C30 -19(3) . . . .
N5 C26 C29 C28 -16(3) . . . .
C25 C26 C29 C28 164(2) . . . .
C28 C29 C30 C31 -5(4) . . . .
C26 C29 C30 C31 178(2) . . . .
C29 C30 C31 N6 4(5) . . . .
C27 N6 C31 C30 0(5) . . . .
Cd1 O4 C32 O3 4.4(18) 2_755 . . .
Cd1 O4 C32 C24 -179.4(15) 2_755 . . .
Cd1 O3 C32 O4 -5(2) 2_755 . . .
Cd1 O3 C32 C24 178.8(12) 2_755 . . .
C23 C24 C32 O4 -12(3) . . . .
C25 C24 C32 O4 166.5(17) . . . .
C23 C24 C32 O3 164.3(15) . . . .
C25 C24 C32 O3 -17(2) . . . .
C37 N7 C33 C34 1(3) . . . .
Cd1 N7 C33 C34 -174.7(17) . . . .
N7 C33 C34 C35 -3(3) . . . .
C33 C34 C35 C36 3(3) . . . .
C33 C34 C35 C38 -175.7(17) . . . .
C34 C35 C36 C37 -2(3) . . . .
C38 C35 C36 C37 176.5(19) . . . .
C33 N7 C37 C36 0(3) . . . .
Cd1 N7 C37 C36 175.7(14) . . . .
C35 C36 C37 N7 1(3) . . . .
C42 N8 C38 C39 1(3) . . . .
C42 N8 C38 C35 179.6(17) . . . .
C36 C35 C38 N8 46(3) . . . .
C34 C35 C38 N8 -135(2) . . . .
C36 C35 C38 C39 -136(2) . . . .
C34 C35 C38 C39 43(3) . . . .
N8 C38 C39 C40 -7(3) . . . .
C35 C38 C39 C40 174.5(18) . . . .
C38 C39 C40 C41 7(3) . . . .
C38 C39 C40 C48 -176.5(18) . . . .
C39 C40 C41 C42 -1(3) . . . .
C48 C40 C41 C42 -177.7(19) . . . .
C40 C41 C42 N8 -5(3) . . . .
C40 C41 C42 C45 172(2) . . . .
C38 N8 C42 C41 5(3) . . . .
C38 N8 C42 C45 -172.0(18) . . . .
C47 N9 C43 C44 -1(3) . . . .
Cd2 N9 C43 C44 -177.6(17) . . . .
N9 C43 C44 C45 4(4) . . . .
C43 C44 C45 C46 -5(3) . . . .
C43 C44 C45 C42 170(2) . . . .
C41 C42 C45 C46 18(3) . . . .
N8 C42 C45 C46 -165(2) . . . .
C41 C42 C45 C44 -157(2) . . . .
N8 C42 C45 C44 20(3) . . . .
C44 C45 C46 C47 4(3) . . . .
C42 C45 C46 C47 -171(2) . . . .
C43 N9 C47 C46 0(3) . . . .
Cd2 N9 C47 C46 176.7(16) . . . .
C45 C46 C47 N9 -2(3) . . . .
Cd2 O6 C48 O5 10(2) 2_746 . . .
Cd2 O6 C48 C40 -178.0(16) 2_746 . . .
Cd2 O5 C48 O6 -9(2) 2_746 . . .
Cd2 O5 C48 C40 178.6(17) 2_746 . . .
C39 C40 C48 O6 177.9(19) . . . .
C41 C40 C48 O6 -5(3) . . . .
C39 C40 C48 O5 -10(3) . . . .
C41 C40 C48 O5 167(2) . . . .
C53 N10 C49 C50 4(4) . . . .
Cd2 N10 C49 C50 -172.6(18) 2_656 . . .
N10 C49 C50 C51 4(4) . . . .
C49 C50 C51 C52 -8(3) . . . .
C49 C50 C51 C54 178(2) . . . .
C50 C51 C52 C53 4(4) . . . .
C54 C51 C52 C53 178(2) . . . .
C49 N10 C53 C52 -8(4) . . . .
Cd2 N10 C53 C52 168(2) 2_656 . . .
C51 C52 C53 N10 4(4) . . . .
C58 N11 C54 C55 1(3) . . . .
C58 N11 C54 C51 -177.1(18) . . . .
C52 C51 C54 N11 -164(2) . . . .
C50 C51 C54 N11 10(3) . . . .
C52 C51 C54 C55 19(3) . . . .
C50 C51 C54 C55 -168(2) . . . .
N11 C54 C55 C56 2(3) . . . .
C51 C54 C55 C56 179.1(19) . . . .
C54 C55 C56 C57 -5(3) . . . .
C54 C55 C56 C64 -178.3(18) . . . .
C55 C56 C57 C58 6(3) . . . .
C64 C56 C57 C58 179.7(17) . . . .
C54 N11 C58 C61 175(2) . . . .
C54 N11 C58 C57 1(3) . . . .
C56 C57 C58 N11 -4(3) . . . .
C56 C57 C58 C61 -178(2) . . . .
C63 N12 C59 C60 -2(7) . . . .
N12 C59 C60 C61 5(7) . . . .
C59 C60 C61 C62 -2(5) . . . .
C59 C60 C61 C58 -180(3) . . . .
N11 C58 C61 C60 -28(4) . . . .
C57 C58 C61 C60 145(3) . . . .
N11 C58 C61 C62 155(3) . . . .
C57 C58 C61 C62 -31(4) . . . .
C60 C61 C62 C63 -3(5) . . . .
C58 C61 C62 C63 174(3) . . . .
C59 N12 C63 C62 -5(6) . . . .
C61 C62 C63 N12 8(7) . . . .
Cd2 O8 C64 O7 0(2) . . . .
Cd2 O8 C64 C56 175.6(18) . . . .
Cd2 O7 C64 O8 0(3) . . . .
Cd2 O7 C64 C56 -175.6(14) . . . .
C55 C56 C64 O8 170(2) . . . .
C57 C56 C64 O8 -3(3) . . . .
C55 C56 C64 O7 -14(3) . . . .
C57 C56 C64 O7 172.8(18) . . . .
